data_1564943
loop_
_publ_author_name
'Tcho\'n, D.'
'Makal, A.'

_publ_section_title
;
 Maximizing completeness in single-crystal high-pressure diffraction
 experiments: phase transitions in 2{^\,irc}AP
;
_journal_issue 6
_journal_name_full IUCrJ
_journal_page_first
;
;
_journal_paper_doi 10.1107/S2052252521009532
_journal_volume 8
_journal_year 2021
_chemical_formula_moiety 'C20 H14 O2'
_chemical_formula_sum 'C20 H14 O2'
_chemical_formula_weight 286.333
_space_group_crystal_system orthorhombic
_space_group_IT_number 62
_space_group_name_Hall '-P 2ac 2n'
_space_group_name_H-M_alt 'P n m a'
_symmetry_Int_Tables_number 62
_audit_creation_date 2021-06-15
_audit_creation_method
;
Olex2 1.5-alpha
(compiled 2021.06.11 svn.re2ff6fc for OlexSys, GUI svn.r6348)
;
_cell_angle_alpha 90
_cell_angle_beta 90
_cell_angle_gamma 90
_cell_formula_units_Z 4
_cell_length_a 7.2462(11)
_cell_length_b 16.536(3)
_cell_length_c 11.255(3)
_cell_measurement_reflns_used 4656
_cell_measurement_temperature 293.4(5)
_cell_measurement_theta_max 29.3090
_cell_measurement_theta_min 3.2940
_cell_volume 1348.6(5)
_computing_cell_refinement 'CrysAlisPro 1.171.41.93a (Rigaku OD, 2020)'
_computing_data_collection 'CrysAlisPro 1.171.41.93a (Rigaku OD, 2020)'
_computing_data_reduction 'CrysAlisPro 1.171.41.93a (Rigaku OD, 2020)'
_computing_molecular_graphics 'Olex2 1.5-alpha (Dolomanov et al., 2009)'
_computing_publication_material 'Olex2 1.5-alpha (Dolomanov et al., 2009)'
_computing_structure_refinement 'olex2.refine 1.5-alpha (Bourhis et al., 2015)'
_computing_structure_solution 'SHELXT 2014/5 (Sheldrick, 2014)'
_diffrn_ambient_environment 'Diamond Anvil Cell filled with parabar oil'
_diffrn_ambient_pressure 247000
_diffrn_ambient_temperature 293.4(5)
_diffrn_crystal_treatment 'Pressurized slowly in parabar oil as a hydrostatic medium.'
_diffrn_detector_area_resol_mean 5.2195
_diffrn_detector_type Atlas
_diffrn_measured_fraction_theta_full 0.9283
_diffrn_measured_fraction_theta_max 0.8257
_diffrn_measurement_details
;
List of Runs (angles in degrees, time in seconds):

 # Type Start End Width t~exp~ \w \q \k \f Frames
--------------------------------------------------------------------------
 1 \w -6.00 22.00 1.00 20.00 -- -0.88 -39.00 12.00 28
 2 \w -54.00 -6.00 1.00 20.00 -- -0.88 0.00-120.00 48
 3 \w -20.00 1.00 1.00 20.00 -- -0.88 38.00 -60.00 21
 4 \w 33.00 60.00 1.00 20.00 -- -0.88-135.00-123.00 27
 5 \w -32.00 -1.00 1.00 20.00 -- -0.88 77.00-180.00 31
 6 \w -26.00 3.00 1.00 20.00 -- -0.88 -81.00-151.00 29
 7 \w 5.00 30.00 1.00 20.00 -- -0.88 -99.00 0.00 25
 8 \w -25.00 15.00 1.00 20.00 -- -0.88 -81.00 29.00 40
 9 \w -1.00 41.00 1.00 20.00 -- -0.88 39.00 -12.00 42
 10 \w -35.00 -9.00 1.00 20.00 -- -0.88 -39.00 12.00 26
 11 \w -36.00 36.00 1.00 210.00 -- 9.85 -53.00 17.00 72
 12 \w 5.00 50.00 1.00 210.00 -- 9.85 13.00 -3.00 45
 13 \w -40.00 26.00 1.00 210.00 -- 9.85 13.00 176.00 66
 14 \w 5.00 50.00 1.00 210.00 -- 9.85 -99.00-180.00 45
 15 \w 48.00 86.00 1.00 210.00 -- 9.85 178.00 120.00 38
 16 \w 15.00 50.00 1.00 210.00 -- 9.85 -99.00-150.00 35
 17 \w -1.00 31.00 1.00 210.00 -- 9.85 67.00 157.00 32
 18 \w -9.00 41.00 1.00 210.00 -- 9.85 -77.00-120.00 50
 19 \w 8.00 37.00 1.00 210.00 -- 9.85 -57.00-120.00 29
 20 \w -45.00 2.00 1.00 210.00 -- 9.85 13.00 -3.00 47
 21 \w -17.00 11.00 1.00 210.00 -- -10.71 -38.00-150.00 28
 22 \w -1.00 27.00 1.00 210.00 -- -10.71 -13.00 3.00 28
 23 \w -18.00 10.00 1.00 210.00 -- -10.71 -97.00 35.00 28
 24 \w -47.00 -8.00 1.00 210.00 -- -10.71 19.00-150.00 39
 25 \w -37.00 -12.00 1.00 210.00 -- -10.71 57.00 120.00 25
 26 \w -36.00 14.00 1.00 210.00 -- -10.71 53.00 162.00 50
 27 \w -18.00 13.00 1.00 210.00 -- -10.71 -97.00-143.00 31
 28 \w -71.00 -41.00 1.00 210.00 -- -10.71 135.00 123.00 30
 29 \w -59.00 -18.00 1.00 210.00 -- -10.71 114.00 -45.00 41
 30 \w -37.00 -12.00 1.00 210.00 -- -10.71 57.00 -30.00 25
;
_diffrn_measurement_device 'four-circle diffractometer'
_diffrn_measurement_device_type 'SuperNova, Dual, Cu at home/near, Atlas'
_diffrn_measurement_method '\w scans'
_diffrn_measurement_specimen_support 'Diamond Anvil Cell, effective opening angle of 55 degrees'
_diffrn_radiation_type 'Mo K\a'
_diffrn_radiation_wavelength 0.71073
_diffrn_reflns_av_R_equivalents 0.1567
_diffrn_reflns_av_unetI/netI 0.1159
_diffrn_reflns_Laue_measured_fraction_full 0.9283
_diffrn_reflns_Laue_measured_fraction_max 0.8257
_diffrn_reflns_limit_h_max 9
_diffrn_reflns_limit_h_min -9
_diffrn_reflns_limit_k_max 22
_diffrn_reflns_limit_k_min -19
_diffrn_reflns_limit_l_max 13
_diffrn_reflns_limit_l_min -13
_diffrn_reflns_number 1578
_diffrn_reflns_point_group_measured_fraction_full 0.9283
_diffrn_reflns_point_group_measured_fraction_max 0.8257
_diffrn_reflns_theta_full 25.2417
_diffrn_reflns_theta_max 29.36
_diffrn_reflns_theta_min 2.19
_exptl_absorpt_coefficient_mu 0.090
_exptl_absorpt_correction_T_max 1.00000
_exptl_absorpt_correction_T_min 0.01456
_exptl_absorpt_correction_type multi-scan
_exptl_absorpt_process_details
;
CrysAlisPro 1.171.41.93a (Rigaku Oxford Diffraction, 2020)
Empirical absorption correction using spherical harmonics,
implemented in SCALE3 ABSPACK scaling algorithm.
;
_exptl_crystal_colour 'clear yellow'
_exptl_crystal_colour_lustre clear
_exptl_crystal_colour_primary yellow
_exptl_crystal_density_diffrn 1.410
_exptl_crystal_description block
_exptl_crystal_F_000 600.297
_exptl_crystal_preparation 'Mounted in a Diamond-Anvil Cell using parabar oil as pressure medium.'
_exptl_crystal_pressure_history 'Pressurized to 0.2 GPa and left to stabilize over 24 hours.'
_exptl_crystal_size_max 0.182
_exptl_crystal_size_mid 0.162
_exptl_crystal_size_min 0.125
_refine_diff_density_max 0.5950
_refine_diff_density_min -0.7652
_refine_diff_density_rms 0.1352
_refine_ls_d_res_high 0.7248
_refine_ls_d_res_low 9.3043
_refine_ls_extinction_coef 0.037(5)
_refine_ls_extinction_expression Fc^*^=kFc[1+0.001xFc^2^\l^3^/sin(2\q)]^-1/4^
_refine_ls_goodness_of_fit_ref 1.0221
_refine_ls_hydrogen_treatment refall
_refine_ls_matrix_type full
_refine_ls_number_constraints 8
_refine_ls_number_parameters 129
_refine_ls_number_reflns 1577
_refine_ls_number_restraints 0
_refine_ls_restrained_S_all 1.0221
_refine_ls_R_factor_all 0.1329
_refine_ls_R_factor_gt 0.0547
_refine_ls_shift/su_max 0.0002
_refine_ls_shift/su_mean 0.0000
_refine_ls_structure_factor_coef Fsqd
_refine_ls_weighting_details 'w=1/[\s^2^(Fo^2^)+(0.0504P)^2^] where P=(Fo^2^+2Fc^2^)/3'
_refine_ls_weighting_scheme calc
_refine_ls_wR_factor_gt 0.1080
_refine_ls_wR_factor_ref 0.1352
_reflns_Friedel_coverage 0.0
_reflns_limit_h_max 9
_reflns_limit_h_min -9
_reflns_limit_k_max 22
_reflns_limit_k_min -19
_reflns_limit_l_max 13
_reflns_limit_l_min -13
_reflns_number_gt 853
_reflns_number_total 1577
_reflns_threshold_expression I>=2u(I)
_cod_data_source_file fc5056.cif
_cod_data_source_block 2oAPal_2kbar
_cod_database_code 1564943
_olex2_refinement_description
;
1. Fixed Uiso
 At 1.2 times of:
  All C(H) groups
 At 1.5 times of:
  All C(H,H,H) groups
;
_olex2_submission_special_instructions 'No special instructions were received'
_oxdiff_exptl_absorpt_empirical_details
;
Empirical correction (ABSPACK) includes:
- Absorption correction using spherical harmonics
- Frame scaling
;

loop_
_space_group_symop_id
_space_group_symop_operation_xyz
1 x,y,z
2 x+1/2,-y+1/2,-z+1/2
3 -x,y+1/2,-z
4 -x+1/2,-y,z+1/2
5 -x,-y,-z
6 -x-1/2,y-1/2,z-1/2
7 x,-y-1/2,z
8 x-1/2,y,-z-1/2

loop_
_atom_site_label
_atom_site_type_symbol
_atom_site_fract_x
_atom_site_fract_y
_atom_site_fract_z
_atom_site_U_iso_or_equiv
_atom_site_adp_type
_atom_site_occupancy
_atom_site_site_symmetry_order
_atom_site_refinement_flags_posn
_atom_site_refinement_flags_adp
_atom_site_refinement_flags_occupancy
O1 O 0.4768(2) 0.54047(7) 0.77408(14) 0.0543(5) Uani 1.000000 1 . . .
C1 C 0.5790(2) 0.67554(8) 0.74145(16) 0.0276(5) Uani 1.000000 1 . . .
C2 C 0.6049(2) 0.67423(9) 0.61643(16) 0.0271(5) Uani 1.000000 1 . . .
C3 C 0.6224(2) 0.60024(10) 0.54935(19) 0.0333(5) Uani 1.000000 1 . . .
H3 H 0.616(2) 0.5443(10) 0.5945(17) 0.0400(6) Uiso 1.000000 1 . . .
C4 C 0.6497(2) 0.60142(10) 0.43070(19) 0.0372(5) Uani 1.000000 1 . . .
H4 H 0.660(2) 0.5497(11) 0.3881(19) 0.0446(6) Uiso 1.000000 1 . . .
C5 C 0.6661(2) 0.67566(10) 0.36637(18) 0.0332(5) Uani 1.000000 1 . . .
C6 C 0.6936(3) 0.67728(12) 0.2434(2) 0.0433(6) Uani 1.000000 1 . . .
H6 H 0.712(3) 0.6237(12) 0.2080(19) 0.0520(7) Uiso 1.000000 1 . . .
C7 C 0.7087(4) 0.75 0.1831(3) 0.0483(8) Uani 1.000000 2 S T P
H7 H 0.727(4) 0.75 0.094(3) 0.0579(10) Uiso 1.000000 2 S T P
C14 C 0.5718(3) 0.75 0.7991(2) 0.0295(6) Uani 1.000000 2 S T P
H14 H 0.547(3) 0.75 0.886(3) 0.0354(8) Uiso 1.000000 2 S T P
C15 C 0.6212(3) 0.75 0.5547(2) 0.0266(6) Uani 1.000000 2 S T P
C16 C 0.6519(3) 0.75 0.4298(2) 0.0280(6) Uani 1.000000 2 S T P
C17 C 0.5520(2) 0.60028(10) 0.81395(17) 0.0329(5) Uani 1.000000 1 . . .
C18 C 0.6161(3) 0.60209(13) 0.9410(2) 0.0420(6) Uani 1.000000 1 . . .
H18a H 0.743(3) 0.6324(10) 0.9530(19) 0.0630(8) Uiso 1.000000 1 . . .
H18b H 0.515(3) 0.6384(12) 0.990(2) 0.0630(8) Uiso 1.000000 1 . . .
H18c H 0.618(2) 0.5462(14) 0.973(2) 0.0630(8) Uiso 1.000000 1 . . .

loop_
_atom_site_aniso_label
_atom_site_aniso_U_11
_atom_site_aniso_U_22
_atom_site_aniso_U_33
_atom_site_aniso_U_12
_atom_site_aniso_U_13
_atom_site_aniso_U_23
O1 0.0919(12) 0.0366(8) 0.0345(12) -0.0235(7) 0.0048(7) -0.0017(6)
C1 0.0371(9) 0.0280(9) 0.0177(13) -0.0016(7) -0.0003(8) 0.0005(7)
C2 0.0327(9) 0.0300(9) 0.0186(13) -0.0003(7) -0.0025(7) -0.0022(7)
C3 0.0476(11) 0.0315(10) 0.0209(13) -0.0005(8) 0.0009(9) -0.0028(9)
C4 0.0511(11) 0.0352(10) 0.0252(14) 0.0020(8) -0.0033(8) -0.0079(9)
C5 0.0397(10) 0.0441(11) 0.0157(13) 0.0013(7) -0.0029(7) -0.0042(8)
C6 0.0581(12) 0.0545(13) 0.0173(14) 0.0044(10) -0.0005(9) -0.0052(10)
C7 0.0606(18) 0.066(2) 0.018(2) -0.000000 0.0022(14) 0.000000
C14 0.0401(13) 0.0318(13) 0.0165(17) -0.000000 -0.0000(11) 0.000000
C15 0.0291(12) 0.0322(13) 0.0186(17) -0.000000 -0.0030(10) 0.000000
C16 0.0329(12) 0.0381(13) 0.0130(17) -0.000000 -0.0036(10) 0.000000
C17 0.0494(11) 0.0296(9) 0.0199(13) -0.0072(8) 0.0045(8) 0.0006(7)
C18 0.0572(13) 0.0387(11) 0.0301(14) -0.0020(9) -0.0004(10) 0.0088(9)

loop_
_atom_type_symbol
_atom_type_scat_dispersion_real
_atom_type_scat_dispersion_imag
_atom_type_scat_source
_atom_type_scat_dispersion_source
C 0.00347 0.00161 'NoSpherA2: Chem.Sci. 2021, DOI:10.1039/D0SC05526C' 'Henke, Gullikson and Davis, At. Data and Nucl. Data Tables, 1993, 54, 2'
H 0.00000 0.00000 'NoSpherA2: Chem.Sci. 2021, DOI:10.1039/D0SC05526C' 'Henke, Gullikson and Davis, At. Data and Nucl. Data Tables, 1993, 54, 2'
O 0.01158 0.00611 'NoSpherA2: Chem.Sci. 2021, DOI:10.1039/D0SC05526C' 'Henke, Gullikson and Davis, At. Data and Nucl. Data Tables, 1993, 54, 2'

loop_
_geom_angle_atom_site_label_1
_geom_angle_atom_site_label_2
_geom_angle_atom_site_label_3
_geom_angle
_geom_angle_site_symmetry_1
_geom_angle_site_symmetry_3
_geom_angle_publ_flag
C14 C1 C2 118.71(16) . . ?
C17 C1 C2 122.92(14) . . ?
C17 C1 C14 118.33(19) . . ?
C3 C2 C1 122.89(15) . . ?
C15 C2 C1 118.45(16) . . ?
C15 C2 C3 118.62(19) . . ?
H3 C3 C2 119.1(10) . . ?
C4 C3 C2 121.21(17) . . ?
C4 C3 H3 119.7(10) . . ?
H4 C4 C3 118.7(12) . . ?
C5 C4 C3 121.68(17) . . ?
C5 C4 H4 119.6(12) . . ?
C6 C5 C4 121.96(17) . . ?
C16 C5 C4 118.7(2) . . ?
C16 C5 C6 119.29(18) . . ?
H6 C6 C5 113.8(13) . . ?
C7 C6 C5 120.9(2) . . ?
C7 C6 H6 125.1(13) . . ?
C6 C7 C6 120.5(3) 7_575 . ?
H7 C7 C6 119.75(16) . 7_575 ?
H7 C7 C6 119.75(16) . . ?
C1 C14 C1 124.2(3) 7_575 . ?
H14 C14 C1 117.72(14) . 7_575 ?
H14 C14 C1 117.72(14) . . ?
C2 C15 C2 121.3(2) 7_575 . ?
C16 C15 C2 119.34(12) . . ?
C16 C15 C2 119.34(12) . 7_575 ?
C5 C16 C5 119.2(3) 7_575 . ?
C15 C16 C5 120.39(13) . . ?
C15 C16 C5 120.39(13) . 7_575 ?
C1 C17 O1 122.17(18) . . ?
C18 C17 O1 120.38(17) . . ?
C18 C17 C1 117.41(16) . . ?
H18a C18 C17 113.5(12) . . ?
H18b C18 C17 106.3(12) . . ?
H18b C18 H18a 105.0(14) . . ?
H18c C18 C17 109.2(13) . . ?
H18c C18 H18a 112.7(15) . . ?
H18c C18 H18b 109.8(17) . . ?

loop_
_geom_bond_atom_site_label_1
_geom_bond_atom_site_label_2
_geom_bond_distance
_geom_bond_site_symmetry_2
_geom_bond_publ_flag
O1 C17 1.215(2) . ?
C1 C2 1.420(3) . ?
C1 C14 1.393(2) . ?
C1 C17 1.501(2) . ?
C2 C3 1.443(2) . ?
C2 C15 1.437(2) . ?
C3 H3 1.057(18) . ?
C3 C4 1.350(3) . ?
C4 H4 0.983(18) . ?
C4 C5 1.430(3) . ?
C5 C6 1.398(3) . ?
C5 C16 1.425(2) . ?
C6 H6 0.98(2) . ?
C6 C7 1.385(3) . ?
C7 H7 1.02(3) . ?
C14 H14 0.99(3) . ?
C15 C16 1.424(3) . ?
C17 C18 1.504(3) . ?
C18 H18a 1.056(19) . ?
C18 H18b 1.09(2) . ?
C18 H18c 0.99(2) . ?

loop_
_geom_torsion_atom_site_label_1
_geom_torsion_atom_site_label_2
_geom_torsion_atom_site_label_3
_geom_torsion_atom_site_label_4
_geom_torsion
_geom_torsion_site_symmetry_1
_geom_torsion_site_symmetry_2
_geom_torsion_site_symmetry_3
_geom_torsion_site_symmetry_4
_geom_torsion_publ_flag
O1 C17 C1 C2 -31.1(2) . . . . ?
O1 C17 C1 C14 146.59(19) . . . . ?
C1 C2 C3 C4 -179.00(16) . . . . ?
C1 C2 C15 C2 -2.34(9) . . . 7_575 ?
C1 C2 C15 C16 178.42(16) . . . . ?
C1 C14 C1 C2 -3.4(3) . . 7_575 7_575 ?
C1 C14 C1 C17 174.4(2) . . 7_575 7_575 ?
C2 C3 C4 C5 1.24(18) . . . . ?
C2 C15 C2 C3 -179.94(18) . . 7_575 7_575 ?
C2 C15 C16 C5 0.11(19) . . . . ?
C2 C15 C16 C5 179.15(16) . . . 7_575 ?
C3 C4 C5 C6 -179.74(18) . . . . ?
C3 C4 C5 C16 -0.4(2) . . . . ?
C4 C5 C6 C7 179.9(2) . . . . ?
C4 C5 C16 C5 -179.34(19) . . . 7_575 ?
C4 C5 C16 C15 -0.29(18) . . . . ?
C5 C6 C7 C6 -1.10(13) . . . 7_575 ?
C5 C16 C5 C6 -0.0(2) . . 7_575 7_575 ?
